data_2232755
loop_
_publ_author_name
'Li, Xiao-Feng'
'An, Yan'
'Huang, Qing-Hua'
'Wen, Yong-Hong'

_publ_section_title
;
 <i>N</i>,<i>N</i>-Bis(quinolin-8-yl)-2,2'-[(1,3,4-thiadiazole-2,5-diyl)bis(sulfanediyl)]diacetamide
 monohydrate
;
_journal_coeditor_code HG5124
_journal_issue 12
_journal_name_full 'Acta Crystallographica Section E'
_journal_page_first o3291
_journal_paper_doi 10.1107/S1600536811047222
_journal_volume 67
_journal_year 2011
_chemical_formula_iupac 'C24 H18 N6 O2 S3, H2 O'
_chemical_formula_moiety 'C24 H18 N6 O2 S3, H2 O'
_chemical_formula_sum 'C24 H20 N6 O3 S3'
_chemical_formula_weight 536.64
_chemical_name_systematic
;
<i>N</i>,<i>N</i>-Bis(quinolin-8-yl)-2,2'-[(1,3,4-thiadiazole-
2,5-diyl)bis(sulfanediyl)]diacetamide monohydrate
;
_space_group_IT_number 14
_symmetry_cell_setting monoclinic
_symmetry_space_group_name_Hall '-P 2yn'
_symmetry_space_group_name_H-M 'P 1 21/n 1'
_atom_sites_solution_hydrogens geom
_atom_sites_solution_primary direct
_atom_sites_solution_secondary difmap
_audit_creation_method SHELXL-97
_cell_angle_alpha 90.00
_cell_angle_beta 90.0680(10)
_cell_angle_gamma 90.00
_cell_formula_units_Z 4
_cell_length_a 10.8215(8)
_cell_length_b 10.2355(8)
_cell_length_c 21.5510(16)
_cell_measurement_reflns_used 2913
_cell_measurement_temperature 293(2)
_cell_measurement_theta_max 24.6346
_cell_measurement_theta_min 2.2027
_cell_volume 2387.1(3)
_computing_cell_refinement 'SMART (Bruker 2001)'
_computing_data_collection 'APEX2 (Bruker 2001)'
_computing_data_reduction 'SAINT (Bruker 2001)'
_computing_molecular_graphics 'SHELXTL (Sheldrick, 2008)'
_computing_publication_material 'SHELXTL (Sheldrick, 2008)'
_computing_structure_refinement 'SHELXTL (Sheldrick, 2008)'
_computing_structure_solution 'SHELXTL (Sheldrick, 2008)'
_diffrn_ambient_temperature 293(2)
_diffrn_measured_fraction_theta_full 0.997
_diffrn_measured_fraction_theta_max 0.997
_diffrn_measurement_device_type 'Bruker APEXII CCD area-detector'
_diffrn_measurement_method 'phi and omega scans'
_diffrn_radiation_monochromator graphite
_diffrn_radiation_source 'fine-focus sealed tube'
_diffrn_radiation_type MoK\a
_diffrn_radiation_wavelength 0.71073
_diffrn_reflns_av_R_equivalents 0.0309
_diffrn_reflns_av_sigmaI/netI 0.0381
_diffrn_reflns_limit_h_max 13
_diffrn_reflns_limit_h_min -11
_diffrn_reflns_limit_k_max 11
_diffrn_reflns_limit_k_min -12
_diffrn_reflns_limit_l_max 26
_diffrn_reflns_limit_l_min -26
_diffrn_reflns_number 12711
_diffrn_reflns_theta_full 25.73
_diffrn_reflns_theta_max 25.73
_diffrn_reflns_theta_min 1.89
_exptl_absorpt_coefficient_mu 0.352
_exptl_absorpt_correction_T_max 0.9657
_exptl_absorpt_correction_T_min 0.9491
_exptl_absorpt_correction_type multi-scan
_exptl_absorpt_process_details '(SADABS; Sheldrick, 1996)'
_exptl_crystal_colour brown
_exptl_crystal_density_diffrn 1.493
_exptl_crystal_density_method 'not measured'
_exptl_crystal_description prism
_exptl_crystal_F_000 1112
_exptl_crystal_size_max 0.15
_exptl_crystal_size_mid 0.10
_exptl_crystal_size_min 0.10
_refine_diff_density_max 0.275
_refine_diff_density_min -0.186
_refine_ls_extinction_method none
_refine_ls_goodness_of_fit_ref 1.015
_refine_ls_hydrogen_treatment mixed
_refine_ls_matrix_type full
_refine_ls_number_parameters 333
_refine_ls_number_reflns 4542
_refine_ls_number_restraints 3
_refine_ls_restrained_S_all 1.015
_refine_ls_R_factor_all 0.0615
_refine_ls_R_factor_gt 0.0440
_refine_ls_shift/su_max 0.000
_refine_ls_shift/su_mean 0.000
_refine_ls_structure_factor_coef Fsqd
_refine_ls_weighting_details 'calc w=1/[\s^2^(Fo^2^)+(0.0551P)^2^+0.3494P] where P=(Fo^2^+2Fc^2^)/3'
_refine_ls_weighting_scheme calc
_refine_ls_wR_factor_gt 0.0998
_refine_ls_wR_factor_ref 0.1092
_reflns_number_gt 3469
_reflns_number_total 4542
_reflns_threshold_expression I>2sigma(I)
_cod_data_source_file hg5124.cif
_cod_data_source_block I
_cod_original_sg_symbol_H-M 'P 21/n'
_cod_database_code 2232755
_cod_database_fobs_code 2232755

loop_
_symmetry_equiv_pos_as_xyz
'x, y, z'
'-x+1/2, y+1/2, -z+1/2'
'-x, -y, -z'
'x-1/2, -y-1/2, z-1/2'

loop_
_atom_site_type_symbol
_atom_site_label
_atom_site_fract_x
_atom_site_fract_y
_atom_site_fract_z
_atom_site_U_iso_or_equiv
_atom_site_adp_type
_atom_site_calc_flag
_atom_site_refinement_flags
_atom_site_occupancy
_atom_site_symmetry_multiplicity
S S1 0.48854(6) 0.33999(6) 0.03568(3) 0.04181(18) Uani d . 1 1
S S2 0.65584(6) 0.67713(6) 0.23342(3) 0.04294(18) Uani d . 1 1
S S3 0.52541(6) 0.56902(7) 0.12152(3) 0.0484(2) Uani d . 1 1
N N2 0.93916(17) 0.68189(19) 0.23701(8) 0.0376(5) Uani d . 1 1
H H2 0.8860 0.7272 0.2166 0.045 Uiso calc R 1 1
N N4 0.68075(18) 0.4337(2) 0.18382(9) 0.0409(5) Uani d . 1 1
N N5 0.78366(18) 0.4925(2) -0.08496(9) 0.0445(5) Uani d . 1 1
N N6 0.98890(17) 0.8914(2) 0.16646(9) 0.0422(5) Uani d . 1 1
O O2 0.95579(16) 0.5195(2) 0.30789(9) 0.0598(5) Uani d . 1 1
C C24 1.0876(2) 0.8188(2) 0.18599(10) 0.0342(5) Uani d . 1 1
C C16 1.0642(2) 0.7078(2) 0.22398(10) 0.0344(5) Uani d . 1 1
O O1 0.76858(17) 0.09593(19) 0.04223(9) 0.0592(5) Uani d . 1 1
C C8 0.8872(2) 0.4250(2) -0.06819(10) 0.0375(5) Uani d . 1 1
C C10 0.7060(2) 0.1861(2) 0.02251(10) 0.0395(6) Uani d . 1 1
C C20 1.2107(2) 0.8493(2) 0.16943(11) 0.0374(5) Uani d . 1 1
C C15 0.8927(2) 0.5951(2) 0.27744(10) 0.0383(5) Uani d . 1 1
C C9 0.8725(2) 0.3130(2) -0.02972(10) 0.0382(5) Uani d . 1 1
N N3 0.63967(18) 0.35305(19) 0.13605(8) 0.0413(5) Uani d . 1 1
N N1 0.75026(17) 0.2858(2) -0.01150(9) 0.0416(5) Uani d . 1 1
H H1 0.6958 0.3411 -0.0240 0.050 Uiso calc R 1 1
C C13 0.62927(19) 0.5483(2) 0.18185(10) 0.0353(5) Uani d . 1 1
C C4 1.0072(2) 0.4606(3) -0.08780(11) 0.0435(6) Uani d . 1 1
C C12 0.5590(2) 0.4104(2) 0.10073(10) 0.0361(5) Uani d . 1 1
C C14 0.7546(2) 0.5972(2) 0.28903(10) 0.0398(6) Uani d . 1 1
H H14A 0.7410 0.6384 0.3290 0.080 Uiso calc . 1 1
H H14B 0.7271 0.5074 0.2927 0.080 Uiso calc . 1 1
C C11 0.5678(2) 0.1851(2) 0.03428(11) 0.0416(6) Uani d . 1 1
H H11A 0.5537 0.1423 0.0738 0.080 Uiso calc . 1 1
H H11B 0.5295 0.1314 0.0025 0.080 Uiso calc . 1 1
C C1 0.9732(2) 0.2404(3) -0.01294(12) 0.0499(7) Uani d . 1 1
H H1A 0.9633 0.1663 0.0115 0.060 Uiso calc R 1 1
C C19 1.3081(2) 0.7714(3) 0.19269(12) 0.0467(6) Uani d . 1 1
H H19 1.3895 0.7920 0.1831 0.056 Uiso calc R 1 1
C C21 1.2295(2) 0.9559(3) 0.12920(12) 0.0461(6) Uani d . 1 1
H H21 1.3089 0.9783 0.1166 0.055 Uiso calc R 1 1
C C22 1.1310(3) 1.0255(3) 0.10913(12) 0.0513(7) Uani d . 1 1
H H22 1.1418 1.0958 0.0824 0.062 Uiso calc R 1 1
C C6 0.9135(3) 0.6360(3) -0.14421(12) 0.0560(7) Uani d . 1 1
H H6 0.9186 0.7077 -0.1705 0.067 Uiso calc R 1 1
C C17 1.1607(2) 0.6324(2) 0.24427(11) 0.0432(6) Uani d . 1 1
H H17 1.1456 0.5584 0.2682 0.052 Uiso calc R 1 1
C C18 1.2827(2) 0.6669(3) 0.22894(12) 0.0506(7) Uani d . 1 1
H H18 1.3476 0.6166 0.2441 0.061 Uiso calc R 1 1
C C2 1.0919(2) 0.2781(3) -0.03267(13) 0.0585(8) Uani d . 1 1
H H2A 1.1599 0.2284 -0.0208 0.070 Uiso calc R 1 1
C C23 1.0124(3) 0.9901(3) 0.12920(12) 0.0517(7) Uani d . 1 1
H H23 0.9459 1.0397 0.1153 0.062 Uiso calc R 1 1
C C7 0.7990(3) 0.5934(3) -0.12173(12) 0.0542(7) Uani d . 1 1
H H7 0.7290 0.6398 -0.1337 0.065 Uiso calc R 1 1
C C3 1.1092(2) 0.3847(3) -0.06834(13) 0.0552(7) Uani d . 1 1
H H3 1.1887 0.4084 -0.0802 0.066 Uiso calc R 1 1
C C5 1.0168(3) 0.5704(3) -0.12682(12) 0.0520(7) Uani d . 1 1
H H5 1.0939 0.5980 -0.1407 0.062 Uiso calc R 1 1
O O1W 0.6164(3) -0.1290(2) 0.08683(12) 0.0789(7) Uani d D 1 1
H H1WA 0.679(6) -0.071(7) 0.073(3) 0.27(4) Uiso d D 1 1
H H1WB 0.593(4) -0.085(4) 0.1230(19) 0.130(17) Uiso d D 1 1

loop_
_atom_site_aniso_label
_atom_site_aniso_U_11
_atom_site_aniso_U_22
_atom_site_aniso_U_33
_atom_site_aniso_U_12
_atom_site_aniso_U_13
_atom_site_aniso_U_23
S1 0.0407(4) 0.0475(4) 0.0372(3) 0.0041(3) -0.0073(3) -0.0041(3)
S2 0.0381(3) 0.0438(4) 0.0470(4) 0.0016(3) -0.0049(3) -0.0076(3)
S3 0.0509(4) 0.0457(4) 0.0487(4) 0.0147(3) -0.0176(3) -0.0088(3)
N2 0.0308(10) 0.0446(12) 0.0373(10) 0.0012(8) -0.0025(8) 0.0077(9)
N4 0.0423(11) 0.0442(13) 0.0363(11) 0.0041(9) -0.0060(9) -0.0003(9)
N5 0.0432(12) 0.0470(13) 0.0434(12) -0.0013(10) 0.0001(9) 0.0033(10)
N6 0.0392(11) 0.0471(13) 0.0403(11) 0.0049(9) 0.0019(9) 0.0064(10)
O2 0.0464(11) 0.0685(13) 0.0645(12) 0.0073(9) 0.0055(9) 0.0286(10)
C24 0.0353(13) 0.0353(13) 0.0319(11) 0.0013(10) -0.0001(10) -0.0070(10)
C16 0.0321(12) 0.0392(14) 0.0321(12) 0.0000(10) -0.0004(9) -0.0036(10)
O1 0.0534(11) 0.0576(13) 0.0666(12) 0.0114(9) 0.0089(9) 0.0233(10)
C8 0.0389(13) 0.0430(14) 0.0307(12) -0.0013(10) 0.0004(10) -0.0067(11)
C10 0.0451(14) 0.0397(14) 0.0337(12) 0.0017(11) -0.0002(10) 0.0017(11)
C20 0.0350(13) 0.0375(14) 0.0398(13) -0.0025(10) 0.0018(10) -0.0083(11)
C15 0.0380(13) 0.0415(14) 0.0355(12) -0.0014(11) -0.0010(10) -0.0017(11)
C9 0.0379(13) 0.0454(15) 0.0313(12) 0.0014(11) 0.0027(10) -0.0061(11)
N3 0.0487(12) 0.0406(12) 0.0345(10) 0.0035(9) -0.0069(9) -0.0001(9)
N1 0.0385(11) 0.0450(12) 0.0414(11) 0.0037(9) 0.0025(9) 0.0054(10)
C13 0.0276(11) 0.0439(14) 0.0346(12) -0.0019(10) 0.0010(9) 0.0009(11)
C4 0.0447(15) 0.0487(16) 0.0373(13) -0.0034(12) 0.0056(11) -0.0073(12)
C12 0.0329(12) 0.0422(14) 0.0331(12) 0.0008(10) 0.0010(10) 0.0006(10)
C14 0.0366(13) 0.0502(16) 0.0326(12) -0.0058(11) 0.0007(10) -0.0035(11)
C11 0.0453(14) 0.0381(14) 0.0415(13) -0.0019(11) 0.0010(11) -0.0014(11)
C1 0.0477(16) 0.0579(18) 0.0440(14) 0.0072(13) 0.0041(12) 0.0048(13)
C19 0.0324(13) 0.0504(16) 0.0574(16) -0.0016(11) 0.0048(11) -0.0051(13)
C21 0.0440(14) 0.0458(16) 0.0484(15) -0.0084(12) 0.0081(12) -0.0052(12)
C22 0.0588(17) 0.0461(16) 0.0492(15) -0.0045(13) 0.0042(13) 0.0104(13)
C6 0.067(2) 0.0495(17) 0.0520(16) -0.0082(14) 0.0080(14) 0.0066(13)
C17 0.0412(14) 0.0404(15) 0.0479(14) 0.0023(11) 0.0007(11) 0.0053(12)
C18 0.0353(14) 0.0530(17) 0.0634(17) 0.0087(12) -0.0035(12) 0.0026(14)
C2 0.0413(15) 0.076(2) 0.0586(17) 0.0156(14) 0.0047(13) 0.0043(16)
C23 0.0528(17) 0.0515(17) 0.0507(16) 0.0107(13) 0.0016(12) 0.0124(13)
C7 0.0529(17) 0.0523(18) 0.0575(17) 0.0025(13) 0.0021(13) 0.0093(14)
C3 0.0374(15) 0.072(2) 0.0567(17) 0.0002(13) 0.0064(12) -0.0029(15)
C5 0.0480(16) 0.0574(18) 0.0505(16) -0.0131(13) 0.0100(12) -0.0044(14)
O1W 0.0971(18) 0.0642(15) 0.0753(16) -0.0058(13) -0.0050(13) -0.0143(13)

loop_
_atom_type_symbol
_atom_type_description
_atom_type_scat_dispersion_real
_atom_type_scat_dispersion_imag
_atom_type_scat_source
C C 0.0033 0.0016 'International Tables Vol C Tables 4.2.6.8 and 6.1.1.4'
H H 0.0000 0.0000 'International Tables Vol C Tables 4.2.6.8 and 6.1.1.4'
N N 0.0061 0.0033 'International Tables Vol C Tables 4.2.6.8 and 6.1.1.4'
O O 0.0106 0.0060 'International Tables Vol C Tables 4.2.6.8 and 6.1.1.4'
S S 0.1246 0.1234 'International Tables Vol C Tables 4.2.6.8 and 6.1.1.4'

loop_
_geom_angle_atom_site_label_1
_geom_angle_atom_site_label_2
_geom_angle_atom_site_label_3
_geom_angle
C12 S1 C11 99.71(11)
C13 S2 C14 100.22(11)
C12 S3 C13 86.72(11)
C15 N2 C16 127.9(2)
C15 N2 H2 116.0
C16 N2 H2 116.0
C13 N4 N3 112.00(18)
C7 N5 C8 117.0(2)
C23 N6 C24 117.0(2)
N6 C24 C20 122.5(2)
N6 C24 C16 118.1(2)
C20 C24 C16 119.3(2)
C17 C16 N2 124.3(2)
C17 C16 C24 119.8(2)
N2 C16 C24 115.88(19)
N5 C8 C4 123.0(2)
N5 C8 C9 118.0(2)
C4 C8 C9 119.1(2)
O1 C10 N1 124.5(2)
O1 C10 C11 118.9(2)
N1 C10 C11 116.6(2)
C21 C20 C19 123.2(2)
C21 C20 C24 117.6(2)
C19 C20 C24 119.2(2)
O2 C15 N2 123.9(2)
O2 C15 C14 118.1(2)
N2 C15 C14 117.8(2)
C1 C9 N1 124.6(2)
C1 C9 C8 120.1(2)
N1 C9 C8 115.3(2)
C12 N3 N4 112.3(2)
C10 N1 C9 129.6(2)
C10 N1 H1 115.2
C9 N1 H1 115.2
N4 C13 S3 114.42(17)
N4 C13 S2 126.16(17)
S3 C13 S2 119.42(14)
C5 C4 C3 123.9(2)
C5 C4 C8 117.0(2)
C3 C4 C8 119.1(2)
N3 C12 S3 114.56(17)
N3 C12 S1 125.12(19)
S3 C12 S1 120.31(13)
C15 C14 S2 118.78(16)
C15 C14 H14A 107.6
S2 C14 H14A 107.6
C15 C14 H14B 107.6
S2 C14 H14B 107.6
H14A C14 H14B 107.1
C10 C11 S1 117.78(17)
C10 C11 H11A 107.9
S1 C11 H11A 107.9
C10 C11 H11B 107.9
S1 C11 H11B 107.9
H11A C11 H11B 107.2
C9 C1 C2 119.9(3)
C9 C1 H1A 120.0
C2 C1 H1A 120.0
C18 C19 C20 120.0(2)
C18 C19 H19 120.0
C20 C19 H19 120.0
C22 C21 C20 119.3(2)
C22 C21 H21 120.3
C20 C21 H21 120.3
C21 C22 C23 119.1(2)
C21 C22 H22 120.4
C23 C22 H22 120.4
C5 C6 C7 118.7(3)
C5 C6 H6 120.7
C7 C6 H6 120.7
C16 C17 C18 119.9(2)
C16 C17 H17 120.0
C18 C17 H17 120.0
C19 C18 C17 121.7(2)
C19 C18 H18 119.2
C17 C18 H18 119.2
C3 C2 C1 121.5(3)
C3 C2 H2A 119.3
C1 C2 H2A 119.3
N6 C23 C22 124.3(2)
N6 C23 H23 117.8
C22 C23 H23 117.8
N5 C7 C6 124.5(3)
N5 C7 H7 117.8
C6 C7 H7 117.8
C2 C3 C4 120.3(2)
C2 C3 H3 119.8
C4 C3 H3 119.8
C6 C5 C4 119.9(2)
C6 C5 H5 120.1
C4 C5 H5 120.1
H1WA O1W H1WB 99(4)

loop_
_geom_bond_atom_site_label_1
_geom_bond_atom_site_label_2
_geom_bond_distance
S1 C12 1.750(2)
S1 C11 1.803(3)
S2 C13 1.748(2)
S2 C14 1.801(2)
S3 C12 1.723(2)
S3 C13 1.731(2)
N2 C15 1.343(3)
N2 C16 1.408(3)
N2 H2 0.8600
N4 C13 1.299(3)
N4 N3 1.392(3)
N5 C7 1.313(3)
N5 C8 1.365(3)
N6 C23 1.316(3)
N6 C24 1.367(3)
O2 C15 1.222(3)
C24 C20 1.414(3)
C24 C16 1.424(3)
C16 C17 1.370(3)
O1 C10 1.221(3)
C8 C4 1.414(3)
C8 C9 1.424(3)
C10 N1 1.345(3)
C10 C11 1.517(3)
C20 C21 1.409(3)
C20 C19 1.413(3)
C15 C14 1.516(3)
C9 C1 1.367(3)
C9 N1 1.408(3)
N3 C12 1.298(3)
N1 H1 0.8600
C4 C5 1.407(4)
C4 C3 1.414(4)
C14 H14A 0.9700
C14 H14B 0.9700
C11 H11A 0.9700
C11 H11B 0.9700
C1 C2 1.408(4)
C1 H1A 0.9300
C19 C18 1.353(4)
C19 H19 0.9300
C21 C22 1.352(4)
C21 H21 0.9300
C22 C23 1.403(4)
C22 H22 0.9300
C6 C5 1.357(4)
C6 C7 1.400(4)
C6 H6 0.9300
C17 C18 1.406(3)
C17 H17 0.9300
C18 H18 0.9300
C2 C3 1.347(4)
C2 H2A 0.9300
C23 H23 0.9300
C7 H7 0.9300
C3 H3 0.9300
C5 H5 0.9300
O1W H1WA 0.95(6)
O1W H1WB 0.93(4)

loop_
_geom_hbond_atom_site_label_D
_geom_hbond_atom_site_label_H
_geom_hbond_atom_site_label_A
_geom_hbond_site_symmetry_A
_geom_hbond_distance_DH
_geom_hbond_distance_HA
_geom_hbond_distance_DA
_geom_hbond_angle_DHA
O1W H1WA O1 . 0.95(7) 2.07(7) 2.990(3) 162(6)
O1W H1WB O2 2_645 0.94(4) 1.91(4) 2.841(3) 175(4)
C11 H11B O1W 3_655 0.97 2.49 3.332(4) 145
C23 H23 O1 1_565 0.93 2.55 3.411(4) 155

loop_
_geom_torsion_atom_site_label_1
_geom_torsion_atom_site_label_2
_geom_torsion_atom_site_label_3
_geom_torsion_atom_site_label_4
_geom_torsion
C23 N6 C24 C20 2.3(3)
C23 N6 C24 C16 -177.1(2)
C15 N2 C16 C17 10.7(4)
C15 N2 C16 C24 -170.7(2)
N6 C24 C16 C17 179.8(2)
C20 C24 C16 C17 0.3(3)
N6 C24 C16 N2 1.1(3)
C20 C24 C16 N2 -178.34(19)
C7 N5 C8 C4 1.0(3)
C7 N5 C8 C9 -178.3(2)
N6 C24 C20 C21 -2.6(3)
C16 C24 C20 C21 176.8(2)
N6 C24 C20 C19 178.5(2)
C16 C24 C20 C19 -2.1(3)
C16 N2 C15 O2 -3.4(4)
C16 N2 C15 C14 172.5(2)
N5 C8 C9 C1 178.4(2)
C4 C8 C9 C1 -0.9(3)
N5 C8 C9 N1 -1.7(3)
C4 C8 C9 N1 179.0(2)
C13 N4 N3 C12 -0.3(3)
O1 C10 N1 C9 -2.8(4)
C11 C10 N1 C9 179.8(2)
C1 C9 N1 C10 -2.6(4)
C8 C9 N1 C10 177.5(2)
N3 N4 C13 S3 0.1(2)
N3 N4 C13 S2 179.95(15)
C12 S3 C13 N4 0.17(18)
C12 S3 C13 S2 -179.74(14)
C14 S2 C13 N4 -5.8(2)
C14 S2 C13 S3 174.10(13)
N5 C8 C4 C5 -0.6(3)
C9 C8 C4 C5 178.7(2)
N5 C8 C4 C3 -179.8(2)
C9 C8 C4 C3 -0.4(3)
N4 N3 C12 S3 0.5(3)
N4 N3 C12 S1 179.22(15)
C13 S3 C12 N3 -0.37(18)
C13 S3 C12 S1 -179.18(15)
C11 S1 C12 N3 -3.3(2)
C11 S1 C12 S3 175.39(14)
O2 C15 C14 S2 -165.45(19)
N2 C15 C14 S2 18.5(3)
C13 S2 C14 C15 87.36(19)
O1 C10 C11 S1 154.2(2)
N1 C10 C11 S1 -28.2(3)
C12 S1 C11 C10 -64.46(19)
N1 C9 C1 C2 -178.6(2)
C8 C9 C1 C2 1.3(4)
C21 C20 C19 C18 -177.0(2)
C24 C20 C19 C18 1.8(4)
C19 C20 C21 C22 -180.0(2)
C24 C20 C21 C22 1.2(3)
C20 C21 C22 C23 0.4(4)
N2 C16 C17 C18 -179.7(2)
C24 C16 C17 C18 1.8(3)
C20 C19 C18 C17 0.3(4)
C16 C17 C18 C19 -2.1(4)
C9 C1 C2 C3 -0.3(4)
C24 N6 C23 C22 -0.6(4)
C21 C22 C23 N6 -0.7(4)
C8 N5 C7 C6 -0.4(4)
C5 C6 C7 N5 -0.7(4)
C1 C2 C3 C4 -1.1(4)
C5 C4 C3 C2 -177.7(3)
C8 C4 C3 C2 1.4(4)
C7 C6 C5 C4 1.1(4)
C3 C4 C5 C6 178.6(3)
C8 C4 C5 C6 -0.5(4)

loop_
_cod_related_entry_id
_cod_related_entry_database
_cod_related_entry_code
1 ChemSpider 30657240
